data_1517054
loop_
_publ_author_name
'Tiffany M. Smith'
'Diona Symester'
'Kathryn Perrin'
'Jose Vargas'
'Michael Tichenor'
'Charles J. O-Connor'
'Jon Zubieta'

_publ_section_title
;
 Hydrothermal syntheses and structural chemistry of Mn(II), Co(II) and
 Ni(II) coordination polymers with xylyl-diphosphonate ligands
;
_journal_name_full
;
Inorganica Chimica Acta
;
_journal_page_first 46
_journal_page_last 59
_journal_volume 402
_journal_year 2013
_chemical_formula_moiety 'C18 H18 N2 Ni O6 P2'
_chemical_formula_sum 'C18 H18 N2 Ni O6 P2'
_chemical_formula_weight 478.99
_space_group_IT_number 2
_symmetry_cell_setting triclinic
_symmetry_space_group_name_Hall '-P 1'
_symmetry_space_group_name_H-M 'P -1'
_atom_sites_solution_hydrogens geom
_atom_sites_solution_primary direct
_atom_sites_solution_secondary difmap
_cell_angle_alpha 95.760(2)
_cell_angle_beta 94.041(2)
_cell_angle_gamma 92.794(2)
_cell_formula_units_Z 2
_cell_length_a 7.6024(8)
_cell_length_b 10.8033(11)
_cell_length_c 10.8232(11)
_cell_measurement_reflns_used 9051
_cell_measurement_temperature 90(2)
_cell_measurement_theta_max 27.14
_cell_measurement_theta_min 2.69
_cell_volume 880.84(16)
_computing_cell_refinement 'Bruker SAINT (Bruker, 2011)'
_computing_data_collection 'Bruker APEX2 (Bruker, 2011)'
_computing_data_reduction 'Bruker SAINT (Bruker, 2011)'
_computing_molecular_graphics 'CrystalMaker (Palmer, 2010)'
_computing_publication_material 'Bruker SHELXTL (Bruker, 2011)'
_computing_structure_refinement 'SHELXL-97 (Sheldrick, 2008)'
_computing_structure_solution 'SHELXS-97 (Sheldrick, 2008)'
_diffrn_ambient_temperature 90(2)
_diffrn_measured_fraction_theta_full 0.997
_diffrn_measured_fraction_theta_max 0.997
_diffrn_measurement_device_type 'Bruker APEX-II CCD'
_diffrn_measurement_method '\f and \w scans'
_diffrn_radiation_monochromator graphite
_diffrn_radiation_source 'fine-focus sealed tube'
_diffrn_radiation_type MoK\a
_diffrn_radiation_wavelength 0.71073
_diffrn_reflns_av_R_equivalents 0.0116
_diffrn_reflns_av_sigmaI/netI 0.0120
_diffrn_reflns_limit_h_max 9
_diffrn_reflns_limit_h_min -9
_diffrn_reflns_limit_k_max 12
_diffrn_reflns_limit_k_min -12
_diffrn_reflns_limit_l_max 12
_diffrn_reflns_limit_l_min -12
_diffrn_reflns_number 9496
_diffrn_reflns_theta_full 25.03
_diffrn_reflns_theta_max 25.03
_diffrn_reflns_theta_min 1.90
_exptl_absorpt_coefficient_mu 1.327
_exptl_absorpt_correction_T_max 0.8700
_exptl_absorpt_correction_T_min 0.7085
_exptl_absorpt_correction_type multi-scan
_exptl_absorpt_process_details 'SADABS SHELXL-97 (Sheldrick, 2008)'
_exptl_crystal_colour green
_exptl_crystal_density_diffrn 1.806
_exptl_crystal_density_method 'not measured'
_exptl_crystal_description block
_exptl_crystal_F_000 492
_exptl_crystal_size_max 0.28
_exptl_crystal_size_mid 0.18
_exptl_crystal_size_min 0.11
_refine_diff_density_max 0.381
_refine_diff_density_min -0.393
_refine_diff_density_rms 0.055
_refine_ls_extinction_method none
_refine_ls_goodness_of_fit_ref 1.027
_refine_ls_hydrogen_treatment constr
_refine_ls_matrix_type full
_refine_ls_number_parameters 264
_refine_ls_number_reflns 3097
_refine_ls_number_restraints 0
_refine_ls_restrained_S_all 1.027
_refine_ls_R_factor_all 0.0208
_refine_ls_R_factor_gt 0.0199
_refine_ls_shift/su_max 0.000
_refine_ls_shift/su_mean 0.000
_refine_ls_structure_factor_coef Fsqd
_refine_ls_weighting_details 'calc w=1/[\s^2^(Fo^2^)+(0.0320P)^2^+0.7198P] where P=(Fo^2^+2Fc^2^)/3'
_refine_ls_weighting_scheme calc
_refine_ls_wR_factor_gt 0.0545
_refine_ls_wR_factor_ref 0.0552
_reflns_number_gt 2986
_reflns_number_total 3097
_reflns_threshold_expression >2sigma(I)
_cod_data_source_file ICA-2013-402-46-59-12.cif
_cod_data_source_block compound_12
_cod_original_sg_symbol_Hall -P1
_cod_original_sg_symbol_H-M P-1
_cod_database_code 1517054

loop_
_symmetry_equiv_pos_as_xyz
'x, y, z'
'-x, -y, -z'

loop_
_atom_site_label
_atom_site_type_symbol
_atom_site_fract_x
_atom_site_fract_y
_atom_site_fract_z
_atom_site_U_iso_or_equiv
_atom_site_adp_type
_atom_site_occupancy
_atom_site_symmetry_multiplicity
_atom_site_calc_flag
_atom_site_refinement_flags
Ni1 Ni 0.25115(2) 0.342705(17) 0.030165(17) 0.00668(7) Uani 1 1 d .
P1 P 0.15170(5) 0.62308(4) 0.14512(4) 0.00695(10) Uani 1 1 d .
P2 P 0.63343(5) 0.45205(4) 0.16951(4) 0.00699(10) Uani 1 1 d .
O1 O 0.37242(14) 0.42734(10) -0.10823(10) 0.0095(2) Uani 1 1 d .
O2 O 0.20255(14) 0.49114(10) 0.14984(10) 0.0095(2) Uani 1 1 d .
O3 O 0.50287(14) 0.34687(10) 0.11862(10) 0.0095(2) Uani 1 1 d .
O4 O 0.01652(14) 0.65125(10) 0.04410(10) 0.0100(2) Uani 1 1 d .
O5 O 0.32489(14) 0.70849(10) 0.13280(10) 0.0102(2) Uani 1 1 d .
H5' H 0.4091 0.6632 0.1176 0.012 Uiso 1 1 calc R
O6 O 0.82681(14) 0.40420(11) 0.17399(10) 0.0105(2) Uani 1 1 d .
H6' H 0.8590 0.3925 0.1013 0.013 Uiso 1 1 calc R
N1 N 0.27531(17) 0.16700(12) -0.06686(13) 0.0090(3) Uani 1 1 d .
N2 N 0.16279(17) 0.22165(13) 0.15651(12) 0.0090(3) Uani 1 1 d .
C1 C 0.3254(2) 0.14492(15) -0.18323(15) 0.0106(3) Uani 1 1 d .
H1 H 0.3416 0.2134 -0.2307 0.013 Uiso 1 1 calc R
C2 C 0.3545(2) 0.02614(16) -0.23705(16) 0.0130(3) Uani 1 1 d .
H2 H 0.3889 0.0139 -0.3199 0.016 Uiso 1 1 calc R
C3 C 0.3326(2) -0.07441(16) -0.16801(16) 0.0145(4) Uani 1 1 d .
H3 H 0.3550 -0.1562 -0.2019 0.017 Uiso 1 1 calc R
C4 C 0.2774(2) -0.05317(16) -0.04859(16) 0.0132(3) Uani 1 1 d .
H4 H 0.2594 -0.1204 0.0001 0.016 Uiso 1 1 calc R
C5 C 0.2487(2) 0.06863(15) -0.00112(15) 0.0103(3) Uani 1 1 d .
C6 C 0.1841(2) 0.09976(15) 0.12425(15) 0.0104(3) Uani 1 1 d .
C7 C 0.1455(2) 0.00927(16) 0.20330(16) 0.0141(3) Uani 1 1 d .
H7 H 0.1633 -0.0760 0.1795 0.017 Uiso 1 1 calc R
C8 C 0.0805(2) 0.04608(17) 0.31751(16) 0.0155(4) Uani 1 1 d .
H8 H 0.0531 -0.0138 0.3728 0.019 Uiso 1 1 calc R
C9 C 0.0563(2) 0.17130(16) 0.34966(15) 0.0134(3) Uani 1 1 d .
H9 H 0.0105 0.1985 0.4266 0.016 Uiso 1 1 calc R
C10 C 0.1005(2) 0.25601(15) 0.26716(15) 0.0100(3) Uani 1 1 d .
H10 H 0.0861 0.3420 0.2899 0.012 Uiso 1 1 calc R
C11 C 0.0755(2) 0.67824(15) 0.29550(14) 0.0088(3) Uani 1 1 d .
H11A H 0.0266 0.7609 0.2896 0.011 Uiso 1 1 calc R
H11B H -0.0215 0.6204 0.3146 0.011 Uiso 1 1 calc R
C12 C 0.2177(2) 0.68930(15) 0.40223(14) 0.0096(3) Uani 1 1 d .
C13 C 0.6111(2) 0.49554(15) 0.33395(14) 0.0098(3) Uani 1 1 d .
H13A H 0.6994 0.5645 0.3632 0.012 Uiso 1 1 calc R
H13B H 0.4927 0.5282 0.3429 0.012 Uiso 1 1 calc R
C14 C 0.6332(2) 0.39372(15) 0.41899(14) 0.0095(3) Uani 1 1 d .
C15 C 0.5138(2) 0.29008(16) 0.40511(15) 0.0114(3) Uani 1 1 d .
H15 H 0.4232 0.2818 0.3392 0.014 Uiso 1 1 calc R
C16 C 0.7675(2) 0.40210(15) 0.51559(14) 0.0094(3) Uani 1 1 d .
H16 H 0.8505 0.4717 0.5254 0.011 Uiso 1 1 calc R
C17 C 0.5261(2) 0.19855(16) 0.48689(15) 0.0129(3) Uani 1 1 d .
H17 H 0.4431 0.1290 0.4771 0.015 Uiso 1 1 calc R
C18 C 0.6592(2) 0.20852(15) 0.58256(15) 0.0111(3) Uani 1 1 d .
H18 H 0.6668 0.1458 0.6380 0.013 Uiso 1 1 calc R

loop_
_atom_site_aniso_label
_atom_site_aniso_U_11
_atom_site_aniso_U_22
_atom_site_aniso_U_33
_atom_site_aniso_U_23
_atom_site_aniso_U_13
_atom_site_aniso_U_12
Ni1 0.00714(12) 0.00617(12) 0.00674(11) 0.00088(8) 0.00009(8) 0.00054(8)
P1 0.0074(2) 0.0072(2) 0.00613(19) 0.00044(15) 0.00002(15) 0.00064(15)
P2 0.0072(2) 0.0078(2) 0.00617(19) 0.00137(15) 0.00021(15) 0.00084(15)
O1 0.0104(5) 0.0091(6) 0.0092(5) 0.0018(4) 0.0011(4) 0.0001(4)
O2 0.0102(6) 0.0088(6) 0.0096(5) 0.0008(4) 0.0004(4) 0.0011(4)
O3 0.0094(5) 0.0089(6) 0.0101(5) 0.0019(4) -0.0008(4) 0.0008(4)
O4 0.0098(6) 0.0111(6) 0.0088(5) 0.0010(4) -0.0008(4) 0.0016(4)
O5 0.0084(6) 0.0098(6) 0.0125(6) 0.0013(4) 0.0013(4) 0.0011(4)
O6 0.0087(6) 0.0154(6) 0.0077(5) 0.0012(5) 0.0012(4) 0.0027(4)
N1 0.0068(6) 0.0090(7) 0.0109(7) 0.0012(5) -0.0013(5) 0.0000(5)
N2 0.0061(6) 0.0098(7) 0.0106(7) 0.0013(5) -0.0022(5) 0.0003(5)
C1 0.0089(8) 0.0116(8) 0.0111(8) 0.0014(6) -0.0006(6) -0.0015(6)
C2 0.0119(8) 0.0155(9) 0.0112(8) -0.0012(7) 0.0020(6) -0.0003(7)
C3 0.0143(8) 0.0106(8) 0.0179(9) -0.0018(7) 0.0006(7) 0.0017(7)
C4 0.0148(8) 0.0101(8) 0.0147(8) 0.0029(6) -0.0001(7) 0.0005(6)
C5 0.0076(8) 0.0112(8) 0.0119(8) 0.0024(6) -0.0020(6) 0.0003(6)
C6 0.0083(8) 0.0108(8) 0.0118(8) 0.0019(6) -0.0020(6) 0.0003(6)
C7 0.0169(9) 0.0101(8) 0.0160(8) 0.0032(7) 0.0026(7) 0.0017(7)
C8 0.0160(9) 0.0156(9) 0.0161(9) 0.0071(7) 0.0028(7) 0.0005(7)
C9 0.0122(8) 0.0172(9) 0.0113(8) 0.0014(7) 0.0019(6) 0.0034(7)
C10 0.0070(7) 0.0112(8) 0.0117(8) 0.0013(6) -0.0015(6) 0.0023(6)
C11 0.0092(8) 0.0094(8) 0.0081(7) 0.0007(6) 0.0018(6) 0.0018(6)
C12 0.0096(8) 0.0120(8) 0.0072(7) -0.0011(6) 0.0022(6) 0.0033(6)
C13 0.0105(8) 0.0115(8) 0.0073(7) 0.0001(6) 0.0013(6) 0.0016(6)
C14 0.0104(8) 0.0116(8) 0.0071(7) 0.0002(6) 0.0038(6) 0.0039(6)
C15 0.0104(8) 0.0155(8) 0.0081(8) 0.0003(6) -0.0001(6) 0.0008(6)
C16 0.0090(8) 0.0099(8) 0.0092(8) -0.0012(6) 0.0028(6) -0.0002(6)
C17 0.0127(8) 0.0133(8) 0.0122(8) -0.0001(6) 0.0020(6) -0.0028(7)
C18 0.0149(8) 0.0096(8) 0.0095(8) 0.0021(6) 0.0025(6) 0.0022(6)

loop_
_atom_type_symbol
_atom_type_description
_atom_type_scat_dispersion_real
_atom_type_scat_dispersion_imag
_atom_type_scat_source
C C 0.0033 0.0016 'International Tables Vol C Tables 4.2.6.8 and 6.1.1.4'
N N 0.0061 0.0033 'International Tables Vol C Tables 4.2.6.8 and 6.1.1.4'
O O 0.0106 0.0060 'International Tables Vol C Tables 4.2.6.8 and 6.1.1.4'
P P 0.1023 0.0942 'International Tables Vol C Tables 4.2.6.8 and 6.1.1.4'
Ni Ni 0.3393 1.1124 'International Tables Vol C Tables 4.2.6.8 and 6.1.1.4'
H H 0.0000 0.0000 'International Tables Vol C Tables 4.2.6.8 and 6.1.1.4'

loop_
_geom_angle_atom_site_label_1
_geom_angle_atom_site_label_2
_geom_angle_atom_site_label_3
_geom_angle
_geom_angle_site_symmetry_1
_geom_angle_site_symmetry_3
O2 Ni1 O1 101.96(4) . .
O2 Ni1 O3 88.00(4) . .
O1 Ni1 O3 85.44(4) . .
O2 Ni1 N1 167.81(5) . .
O1 Ni1 N1 90.23(5) . .
O3 Ni1 N1 93.24(5) . .
O2 Ni1 N2 90.03(5) . .
O1 Ni1 N2 166.62(5) . .
O3 Ni1 N2 89.10(5) . .
N1 Ni1 N2 77.87(5) . .
O2 Ni1 O4 86.54(4) . 2_565
O1 Ni1 O4 97.80(4) . 2_565
O3 Ni1 O4 174.13(4) . 2_565
N1 Ni1 O4 91.64(5) . 2_565
N2 Ni1 O4 88.75(5) . 2_565
O2 P1 O4 118.71(6) . .
O2 P1 O5 108.66(6) . .
O4 P1 O5 106.99(6) . .
O2 P1 C11 108.24(7) . .
O4 P1 C11 108.57(7) . .
O5 P1 C11 104.82(7) . .
O3 P2 O1 117.63(6) . 2_665
O3 P2 O6 109.76(6) . .
O1 P2 O6 110.38(6) 2_665 .
O3 P2 C13 111.11(7) . .
O1 P2 C13 105.80(7) 2_665 .
O6 P2 C13 100.81(7) . .
P2 O1 Ni1 138.91(7) 2_665 .
P1 O2 Ni1 138.57(7) . .
P2 O3 Ni1 132.65(7) . .
P1 O4 Ni1 151.39(7) . 2_565
P1 O5 H5' 109.5 . .
P2 O6 H6' 109.5 . .
C1 N1 C5 118.15(14) . .
C1 N1 Ni1 126.14(11) . .
C5 N1 Ni1 115.55(11) . .
C6 N2 C10 118.75(14) . .
C6 N2 Ni1 115.12(11) . .
C10 N2 Ni1 125.96(11) . .
N1 C1 C2 122.74(15) . .
N1 C1 H1 118.6 . .
C2 C1 H1 118.6 . .
C1 C2 C3 119.06(16) . .
C1 C2 H2 120.5 . .
C3 C2 H2 120.5 . .
C4 C3 C2 118.75(16) . .
C4 C3 H3 120.6 . .
C2 C3 H3 120.6 . .
C3 C4 C5 118.99(16) . .
C3 C4 H4 120.5 . .
C5 C4 H4 120.5 . .
N1 C5 C4 122.25(15) . .
N1 C5 C6 115.00(14) . .
C4 C5 C6 122.74(15) . .
N2 C6 C7 121.78(15) . .
N2 C6 C5 115.60(14) . .
C7 C6 C5 122.62(15) . .
C8 C7 C6 118.89(16) . .
C8 C7 H7 120.6 . .
C6 C7 H7 120.6 . .
C9 C8 C7 119.19(16) . .
C9 C8 H8 120.4 . .
C7 C8 H8 120.4 . .
C8 C9 C10 118.61(15) . .
C8 C9 H9 120.7 . .
C10 C9 H9 120.7 . .
N2 C10 C9 122.77(15) . .
N2 C10 H10 118.6 . .
C9 C10 H10 118.6 . .
C12 C11 P1 114.23(11) . .
C12 C11 H11A 108.7 . .
P1 C11 H11A 108.7 . .
C12 C11 H11B 108.7 . .
P1 C11 H11B 108.7 . .
H11A C11 H11B 107.6 . .
C18 C12 C16 118.74(14) 2_666 2_666
C18 C12 C11 119.65(14) 2_666 .
C16 C12 C11 121.58(14) 2_666 .
C14 C13 P2 116.44(11) . .
C14 C13 H13A 108.2 . .
P2 C13 H13A 108.2 . .
C14 C13 H13B 108.2 . .
P2 C13 H13B 108.2 . .
H13A C13 H13B 107.3 . .
C15 C14 C16 118.34(15) . .
C15 C14 C13 119.80(14) . .
C16 C14 C13 121.82(15) . .
C14 C15 C17 120.68(15) . .
C14 C15 H15 119.7 . .
C17 C15 H15 119.7 . .
C12 C16 C14 121.65(15) 2_666 .
C12 C16 H16 119.2 2_666 .
C14 C16 H16 119.2 . .
C18 C17 C15 120.30(15) . .
C18 C17 H17 119.8 . .
C15 C17 H17 119.8 . .
C17 C18 C12 120.28(15) . 2_666
C17 C18 H18 119.9 . .
C12 C18 H18 119.9 2_666 .

loop_
_geom_bond_atom_site_label_1
_geom_bond_atom_site_label_2
_geom_bond_distance
_geom_bond_site_symmetry_2
Ni1 O2 2.0234(11) .
Ni1 O1 2.0777(11) .
Ni1 O3 2.0750(11) .
Ni1 N1 2.0978(14) .
Ni1 N2 2.1058(14) .
Ni1 O4 2.1411(11) 2_565
P1 O2 1.4998(12) .
P1 O4 1.5110(11) .
P1 O5 1.5918(12) .
P1 C11 1.8196(16) .
P2 O3 1.5057(12) .
P2 O1 1.5214(11) 2_665
P2 O6 1.5811(11) .
P2 C13 1.8166(16) .
O1 P2 1.5214(11) 2_665
O4 Ni1 2.1411(11) 2_565
O5 H5' 0.8400 .
O6 H6' 0.8400 .
N1 C1 1.343(2) .
N1 C5 1.352(2) .
N2 C6 1.349(2) .
N2 C10 1.343(2) .
C1 C2 1.390(2) .
C1 H1 0.9500 .
C2 C3 1.389(2) .
C2 H2 0.9500 .
C3 C4 1.388(2) .
C3 H3 0.9500 .
C4 C5 1.397(2) .
C4 H4 0.9500 .
C5 C6 1.488(2) .
C6 C7 1.396(2) .
C7 C8 1.392(2) .
C7 H7 0.9500 .
C8 C9 1.387(2) .
C8 H8 0.9500 .
C9 C10 1.387(2) .
C9 H9 0.9500 .
C10 H10 0.9500 .
C11 C12 1.517(2) .
C11 H11A 0.9900 .
C11 H11B 0.9900 .
C12 C18 1.401(2) 2_666
C12 C16 1.397(2) 2_666
C13 C14 1.512(2) .
C13 H13A 0.9900 .
C13 H13B 0.9900 .
C14 C15 1.396(2) .
C14 C16 1.402(2) .
C15 C17 1.394(2) .
C15 H15 0.9500 .
C16 C12 1.397(2) 2_666
C16 H16 0.9500 .
C17 C18 1.388(2) .
C17 H17 0.9500 .
C18 C12 1.401(2) 2_666
C18 H18 0.9500 .

loop_
_geom_torsion_atom_site_label_1
_geom_torsion_atom_site_label_2
_geom_torsion_atom_site_label_3
_geom_torsion_atom_site_label_4
_geom_torsion
_geom_torsion_site_symmetry_1
_geom_torsion_site_symmetry_4
O2 Ni1 O1 P2 -32.00(11) . 2_665
O3 Ni1 O1 P2 -118.98(10) . 2_665
N1 Ni1 O1 P2 147.79(10) . 2_665
N2 Ni1 O1 P2 174.83(16) . 2_665
O4 Ni1 O1 P2 56.10(11) 2_565 2_665
O4 P1 O2 Ni1 39.86(13) . .
O5 P1 O2 Ni1 -82.58(11) . .
C11 P1 O2 Ni1 164.12(10) . .
O1 Ni1 O2 P1 35.51(11) . .
O3 Ni1 O2 P1 120.42(11) . .
N1 Ni1 O2 P1 -143.49(19) . .
N2 Ni1 O2 P1 -150.49(11) . .
O4 Ni1 O2 P1 -61.74(10) 2_565 .
O1 P2 O3 Ni1 -28.69(12) 2_665 .
O6 P2 O3 Ni1 -155.95(8) . .
C13 P2 O3 Ni1 93.42(10) . .
O2 Ni1 O3 P2 -39.54(9) . .
O1 Ni1 O3 P2 62.63(9) . .
N1 Ni1 O3 P2 152.60(9) . .
N2 Ni1 O3 P2 -129.60(9) . .
O4 Ni1 O3 P2 -61.1(4) 2_565 .
O2 P1 O4 Ni1 81.27(16) . 2_565
O5 P1 O4 Ni1 -155.45(13) . 2_565
C11 P1 O4 Ni1 -42.81(16) . 2_565
O2 Ni1 N1 C1 169.33(18) . .
O1 Ni1 N1 C1 -9.69(13) . .
O3 Ni1 N1 C1 -95.13(13) . .
N2 Ni1 N1 C1 176.49(13) . .
O4 Ni1 N1 C1 88.12(13) 2_565 .
O2 Ni1 N1 C5 -15.3(3) . .
O1 Ni1 N1 C5 165.64(11) . .
O3 Ni1 N1 C5 80.20(11) . .
N2 Ni1 N1 C5 -8.18(11) . .
O4 Ni1 N1 C5 -96.55(11) 2_565 .
O2 Ni1 N2 C6 -173.80(11) . .
O1 Ni1 N2 C6 -20.0(3) . .
O3 Ni1 N2 C6 -85.81(11) . .
N1 Ni1 N2 C6 7.70(11) . .
O4 Ni1 N2 C6 99.66(11) 2_565 .
O2 Ni1 N2 C10 1.31(12) . .
O1 Ni1 N2 C10 155.12(17) . .
O3 Ni1 N2 C10 89.31(12) . .
N1 Ni1 N2 C10 -177.18(13) . .
O4 Ni1 N2 C10 -85.23(12) 2_565 .
C5 N1 C1 C2 -1.5(2) . .
Ni1 N1 C1 C2 173.70(12) . .
N1 C1 C2 C3 -0.5(2) . .
C1 C2 C3 C4 1.8(2) . .
C2 C3 C4 C5 -1.1(2) . .
C1 N1 C5 C4 2.3(2) . .
Ni1 N1 C5 C4 -173.43(12) . .
C1 N1 C5 C6 -176.84(13) . .
Ni1 N1 C5 C6 7.43(17) . .
C3 C4 C5 N1 -1.0(2) . .
C3 C4 C5 C6 178.06(15) . .
C10 N2 C6 C7 -0.9(2) . .
Ni1 N2 C6 C7 174.63(12) . .
C10 N2 C6 C5 178.29(13) . .
Ni1 N2 C6 C5 -6.22(17) . .
N1 C5 C6 N2 -0.8(2) . .
C4 C5 C6 N2 -179.90(15) . .
N1 C5 C6 C7 178.37(15) . .
C4 C5 C6 C7 -0.8(2) . .
N2 C6 C7 C8 1.1(2) . .
C5 C6 C7 C8 -178.01(15) . .
C6 C7 C8 C9 -0.1(3) . .
C7 C8 C9 C10 -1.0(2) . .
C6 N2 C10 C9 -0.3(2) . .
Ni1 N2 C10 C9 -175.26(12) . .
C8 C9 C10 N2 1.2(2) . .
O2 P1 C11 C12 66.02(13) . .
O4 P1 C11 C12 -163.87(11) . .
O5 P1 C11 C12 -49.80(13) . .
P1 C11 C12 C18 77.97(17) . 2_666
P1 C11 C12 C16 -100.14(16) . 2_666
O3 P2 C13 C14 57.84(13) . .
O1 P2 C13 C14 -173.41(11) 2_665 .
O6 P2 C13 C14 -58.43(13) . .
P2 C13 C14 C15 -63.82(18) . .
P2 C13 C14 C16 118.63(14) . .
C16 C14 C15 C17 1.2(2) . .
C13 C14 C15 C17 -176.43(15) . .
C15 C14 C16 C12 -0.8(2) . 2_666
C13 C14 C16 C12 176.84(15) . 2_666
C14 C15 C17 C18 -0.8(2) . .
C15 C17 C18 C12 0.0(2) . 2_666
